data_7209925
loop_
_publ_author_name
'Yamada, Manabu'
'Hamada, Fumio'

_publ_section_title
;
 Supramolecular assemblies with water-soluble p-sulfonatothiacalix[6]arene
 lanthanide complexes: one-dimensional &#x2018;ladder-type&#x2019;
 coordination polymers and one-dimensional hydrogen-bonded polymers
;
_journal_issue 28
_journal_name_full CrystEngComm
_journal_page_first 5703
_journal_paper_doi 10.1039/c3ce40431e
_journal_volume 15
_journal_year 2013
_chemical_formula_moiety 'C36 H18 Ce2 O47 S12 '
_chemical_formula_sum 'C36 H18 Ce2 O47 S12'
_chemical_formula_weight 1867.47
_space_group_IT_number 62
_symmetry_cell_setting orthorhombic
_symmetry_Int_Tables_number 62
_symmetry_space_group_name_Hall '-P 2ac 2n'
_symmetry_space_group_name_H-M 'P n m a'
_cell_angle_alpha 90.0000
_cell_angle_beta 90.0000
_cell_angle_gamma 90.0000
_cell_formula_units_Z 4
_cell_length_a 13.9160(8)
_cell_length_b 26.5308(13)
_cell_length_c 19.3049(11)
_cell_measurement_reflns_used 34621
_cell_measurement_temperature 110.1
_cell_measurement_theta_max 27.5
_cell_measurement_theta_min 3.0
_cell_volume 7127.4(7)
_computing_cell_refinement PROCESS-AUTO
_computing_data_collection PROCESS-AUTO
_computing_data_reduction CrystalStructure
_computing_publication_material 'CrystalStructure 3.8'
_computing_structure_refinement SHELXL
_computing_structure_solution SHELXS97
_diffrn_ambient_temperature 110.1
_diffrn_detector_area_resol_mean 10.00
_diffrn_measured_fraction_theta_full 0.990
_diffrn_measured_fraction_theta_max 0.990
_diffrn_measurement_device_type 'Rigaku RAXIS-RAPID'
_diffrn_measurement_method \w
_diffrn_radiation_type 'Mo K\a'
_diffrn_radiation_wavelength 0.71075
_diffrn_reflns_av_R_equivalents 0.085
_diffrn_reflns_limit_h_max 17
_diffrn_reflns_limit_h_min -17
_diffrn_reflns_limit_k_max 32
_diffrn_reflns_limit_k_min -34
_diffrn_reflns_limit_l_max 20
_diffrn_reflns_limit_l_min -25
_diffrn_reflns_number 61718
_diffrn_reflns_theta_full 27.48
_diffrn_reflns_theta_max 27.48
_exptl_absorpt_coefficient_mu 1.713
_exptl_absorpt_correction_T_max 0.710
_exptl_absorpt_correction_T_min 0.484
_exptl_absorpt_correction_type multi-scan
_exptl_absorpt_process_details
;
Higashi, T. (1995). Program for Absorption Correction.
Rigaku Corporation, Tokyo, Japan.
;
_exptl_crystal_colour brown
_exptl_crystal_density_diffrn 1.740
_exptl_crystal_density_method 'not measured'
_exptl_crystal_description block
_exptl_crystal_F_000 3672.00
_exptl_crystal_size_max 0.20
_exptl_crystal_size_mid 0.20
_exptl_crystal_size_min 0.20
_refine_diff_density_max 1.77
_refine_diff_density_min -3.61
_refine_ls_extinction_method none
_refine_ls_goodness_of_fit_ref 1.126
_refine_ls_hydrogen_treatment constr
_refine_ls_number_parameters 447
_refine_ls_number_reflns 8257
_refine_ls_R_factor_gt 0.0722
_refine_ls_shift/su_max 0.0000
_refine_ls_structure_factor_coef Fsqd
_refine_ls_weighting_details 'w = 1/[\s^2^(Fo^2^)+(0.1294P)^2^+35.1590P] where P=(Fo^2^+2Fc^2^)/3'
_refine_ls_weighting_scheme calc
_refine_ls_wR_factor_ref 0.2427
_reflns_number_gt 5873
_reflns_number_total 8257
_reflns_threshold_expression F^2^>2.0\s(F^2^)
_cod_data_source_file c3ce40431e.txt
_cod_data_source_block '_TC6A-SO3Ce'
_cod_original_formula_sum 'C36 H18 Ce2 O47 S12 '
_cod_database_code 7209925

loop_
_symmetry_equiv_pos_site_id
_symmetry_equiv_pos_as_xyz
1 +X,+Y,+Z
2 1/2-X,1/2+Y,1/2+Z
3 +X,1/2-Y,+Z
4 1/2-X,-Y,1/2+Z
5 -X,-Y,-Z
6 1/2+X,1/2-Y,1/2-Z
7 -X,1/2+Y,-Z
8 1/2+X,+Y,1/2-Z

loop_
_atom_site_label
_atom_site_type_symbol
_atom_site_fract_x
_atom_site_fract_y
_atom_site_fract_z
_atom_site_U_iso_or_equiv
_atom_site_adp_type
_atom_site_occupancy
_atom_site_symmetry_multiplicity
_atom_site_calc_flag
_atom_site_refinement_flags
Ce(1) Ce 0.72704(4) 0.2500 0.66521(3) 0.03103(18) Uani 1.00 2 d S
Ce(2) Ce 0.25185(5) 0.2500 0.46877(4) 0.0389(2) Uani 1.00 2 d S
S(3) S 0.28531(15) 0.51711(8) 0.59900(12) 0.0417(4) Uani 1.00 1 d .
S(4) S 0.86603(14) 0.34407(7) 0.77340(11) 0.0337(4) Uani 1.00 1 d .
S(5) S 0.08388(16) 0.34133(8) 0.56469(12) 0.0422(5) Uani 1.00 1 d .
S(6) S 0.56622(14) 0.38532(7) 0.50007(11) 0.0356(4) Uani 1.00 1 d .
S(7) S 0.61279(14) 0.49700(8) 0.73804(11) 0.0379(4) Uani 1.00 1 d .
S(8) S 0.97043(14) 0.50503(7) 0.61560(11) 0.0341(4) Uani 1.00 1 d .
O(1) O 0.7764(4) 0.5434(2) 0.6556(3) 0.0404(13) Uani 1.00 1 d .
O(2) O 0.4315(4) 0.5368(2) 0.7018(3) 0.0445(13) Uani 1.00 1 d .
O(3) O 0.1829(4) 0.54596(19) 0.4691(3) 0.0377(12) Uani 1.00 1 d .
O(4) O 0.8675(4) 0.3506(2) 0.8473(2) 0.0431(13) Uani 1.00 1 d .
O(5) O 0.9578(4) 0.3290(2) 0.7441(3) 0.0402(12) Uani 1.00 1 d .
O(6) O 0.7893(4) 0.30973(19) 0.7526(3) 0.0410(13) Uani 1.00 1 d .
O(7) O 0.5338(4) 0.3980(2) 0.4315(3) 0.0423(13) Uani 1.00 1 d .
O(8) O 0.5261(4) 0.3373(2) 0.5245(3) 0.0410(13) Uani 1.00 1 d .
O(9) O 0.6705(4) 0.3848(2) 0.5070(3) 0.0387(12) Uani 1.00 1 d .
O(10) O 0.1187(5) 0.3367(2) 0.6343(3) 0.0553(17) Uani 1.00 1 d .
O(11) O -0.0186(4) 0.3373(2) 0.5565(4) 0.0562(17) Uani 1.00 1 d .
O(12) O 0.2958(9) 0.2500 0.5952(5) 0.061(2) Uani 1.00 2 d S
O(13) O 0.3296(5) 0.3337(2) 0.5052(4) 0.0618(18) Uani 1.00 1 d .
O(14) O 0.4312(10) 0.2500 0.4416(7) 0.092(3) Uani 1.00 2 d S
O(15) O 0.2699(7) 0.1939(3) 0.3655(5) 0.092(2) Uani 1.00 1 d .
O(16) O 0.1021(9) 0.2500 0.3905(6) 0.078(3) Uani 1.00 2 d S
O(17) O 0.1311(5) 0.3072(2) 0.5165(3) 0.0541(16) Uani 1.00 1 d .
O(18) O 0.9095(6) 0.2500 0.6543(4) 0.0390(18) Uani 1.00 2 d S
O(19) O 0.7895(4) 0.1769(2) 0.5928(3) 0.0494(15) Uani 1.00 1 d .
O(20) O 0.6508(7) 0.2500 0.5405(5) 0.050(2) Uani 1.00 2 d S
O(21) O 0.6238(5) 0.2500 0.7767(4) 0.0310(15) Uani 1.00 2 d S
O(22) O 0.5953(4) 0.1860(2) 0.6584(3) 0.0435(14) Uani 1.00 1 d .
O(23) O 0.3762(4) 0.1110(2) 0.3415(3) 0.0459(14) Uani 1.00 1 d .
O(24) O -0.0593(10) 0.2500 0.4764(7) 0.090(3) Uiso 1.00 2 d S
O(25) O 0.2690(13) 0.2500 0.0818(10) 0.127(6) Uiso 1.00 2 d S
O(26A) O 0.5603(11) 0.6149(6) 0.8003(8) 0.104(6) Uiso 0.72 1 d P
O(26B) O 0.596(2) 0.6497(12) 0.7889(15) 0.077(12) Uiso 0.28 1 d P
O(27) O 0.3948(12) 0.6348(6) 0.8235(8) 0.069(4) Uiso 0.50 1 d P
O(28) O 0.3408(19) 0.2500 0.2410(13) 0.081(6) Uiso 0.50 2 d SP
O(29) O 0.506(2) 0.2500 0.3091(16) 0.105(9) Uiso 0.50 2 d SP
O(30) O 0.7689(16) 0.1507(8) 0.3789(12) 0.104(6) Uiso 0.50 1 d P
C(1) C 0.5241(5) 0.4322(2) 0.5581(4) 0.0355(16) Uani 1.00 1 d .
C(2) C 0.4314(5) 0.4528(2) 0.5501(4) 0.0368(17) Uani 1.00 1 d .
C(3) C 0.3992(5) 0.4869(2) 0.5986(4) 0.0359(16) Uani 1.00 1 d .
C(4) C 0.4587(5) 0.5013(2) 0.6543(4) 0.0364(17) Uani 1.00 1 d .
C(5) C 0.5487(5) 0.4797(2) 0.6625(4) 0.0346(16) Uani 1.00 1 d .
C(6) C 0.5813(5) 0.4445(2) 0.6145(4) 0.0357(16) Uani 1.00 1 d .
C(7) C 0.8384(5) 0.4029(2) 0.7359(3) 0.0317(15) Uani 1.00 1 d .
C(8) C 0.9042(5) 0.4272(2) 0.6942(3) 0.0309(15) Uani 1.00 1 d .
C(9) C 0.8817(5) 0.4746(2) 0.6665(4) 0.0319(15) Uani 1.00 1 d .
C(10) C 0.7935(5) 0.4968(2) 0.6810(4) 0.0320(15) Uani 1.00 1 d .
C(11) C 0.7259(5) 0.4701(3) 0.7206(4) 0.0360(16) Uani 1.00 1 d .
C(12) C 0.7474(5) 0.4226(2) 0.7477(4) 0.0335(16) Uani 1.00 1 d .
C(13) C 0.1157(5) 0.4025(2) 0.5371(4) 0.0361(17) Uani 1.00 1 d .
C(14) C 0.1860(5) 0.4296(2) 0.5706(4) 0.0367(17) Uani 1.00 1 d .
C(15) C 0.2094(5) 0.4770(2) 0.5497(4) 0.0345(16) Uani 1.00 1 d .
C(16) C 0.1637(5) 0.4988(2) 0.4919(4) 0.0322(15) Uani 1.00 1 d .
C(17) C 0.0700(5) 0.4228(2) 0.4794(4) 0.0354(16) Uani 1.00 1 d .
C(18) C 0.0950(5) 0.4708(2) 0.4557(4) 0.0337(16) Uani 1.00 1 d .
H(1) H 0.3920 0.4433 0.5121 0.044 Uiso 1.00 1 c R
H(2) H 0.6423 0.4290 0.6202 0.043 Uiso 1.00 1 c R
H(3) H 0.9643 0.4119 0.6842 0.037 Uiso 1.00 1 c R
H(4) H 0.7010 0.4042 0.7735 0.040 Uiso 1.00 1 c R
H(5) H 0.2186 0.4150 0.6089 0.044 Uiso 1.00 1 c R
H(6) H 0.0217 0.4040 0.4561 0.042 Uiso 1.00 1 c R
H(7) H 0.7199 0.5520 0.6655 0.061 Uiso 1.00 1 c R
H(8) H 0.3725 0.5427 0.6975 0.067 Uiso 1.00 1 c R
H(9) H 0.2206 0.5603 0.4968 0.057 Uiso 1.00 1 c R

loop_
_atom_site_aniso_label
_atom_site_aniso_U_11
_atom_site_aniso_U_22
_atom_site_aniso_U_33
_atom_site_aniso_U_12
_atom_site_aniso_U_13
_atom_site_aniso_U_23
Ce(1) 0.0196(3) 0.0299(3) 0.0436(3) 0.0000 0.0000(2) 0.0000
Ce(2) 0.0323(3) 0.0354(3) 0.0489(4) 0.0000 0.0010(2) 0.0000
S(3) 0.0311(10) 0.0412(10) 0.0528(13) 0.0077(8) -0.0068(9) 0.0001(8)
S(4) 0.0268(9) 0.0295(9) 0.0449(11) -0.0012(6) -0.0020(7) 0.0040(7)
S(5) 0.0363(11) 0.0327(9) 0.0576(13) 0.0018(7) 0.0076(9) 0.0113(8)
S(6) 0.0274(9) 0.0362(9) 0.0432(11) 0.0009(7) -0.0003(7) 0.0032(7)
S(7) 0.0239(9) 0.0448(10) 0.0452(11) 0.0035(7) 0.0041(8) -0.0004(8)
S(8) 0.0234(9) 0.0340(9) 0.0450(11) -0.0003(6) 0.0004(7) 0.0062(7)
O(1) 0.034(3) 0.034(2) 0.054(3) 0.010(2) 0.009(2) 0.010(2)
O(2) 0.030(3) 0.050(3) 0.054(3) 0.007(2) 0.005(2) -0.001(2)
O(3) 0.032(3) 0.030(2) 0.051(3) -0.002(2) -0.006(2) 0.005(2)
O(4) 0.042(3) 0.045(3) 0.042(3) 0.001(2) -0.004(2) 0.004(2)
O(5) 0.029(2) 0.036(2) 0.056(3) 0.001(2) -0.003(2) 0.004(2)
O(6) 0.029(2) 0.029(2) 0.065(3) -0.005(2) 0.000(2) -0.000(2)
O(7) 0.039(3) 0.050(3) 0.039(3) 0.001(2) -0.006(2) 0.004(2)
O(8) 0.037(3) 0.034(2) 0.053(3) -0.003(2) 0.001(2) 0.003(2)
O(9) 0.031(2) 0.042(2) 0.043(3) 0.006(2) -0.003(2) 0.004(2)
O(10) 0.069(4) 0.047(3) 0.050(3) -0.007(3) -0.001(3) 0.022(2)
O(11) 0.033(3) 0.046(3) 0.090(5) -0.006(2) 0.011(3) 0.016(3)
O(12) 0.091(8) 0.045(5) 0.048(5) 0.0000 -0.009(5) 0.0000
O(13) 0.057(4) 0.050(3) 0.079(5) -0.022(3) -0.005(3) -0.001(3)
O(14) 0.084(5) 0.105(5) 0.087(5) 0.0000 0.001(4) 0.0000
O(15) 0.105(4) 0.087(4) 0.083(4) 0.026(3) -0.013(3) -0.005(3)
O(16) 0.067(4) 0.098(5) 0.070(4) 0.0000 -0.003(3) 0.0000
O(17) 0.050(4) 0.035(3) 0.077(4) 0.007(2) 0.015(3) 0.005(2)
O(18) 0.031(4) 0.031(3) 0.055(5) 0.0000 0.004(3) 0.0000
O(19) 0.033(3) 0.055(3) 0.061(4) -0.005(2) 0.004(2) -0.021(3)
O(20) 0.042(5) 0.060(5) 0.048(5) 0.0000 -0.003(4) 0.0000
O(21) 0.029(3) 0.030(3) 0.034(3) 0.0000 0.002(3) 0.0000
O(22) 0.030(3) 0.052(3) 0.049(3) -0.005(2) 0.003(2) -0.010(2)
O(23) 0.036(3) 0.045(3) 0.057(3) -0.005(2) -0.002(2) -0.006(2)
C(1) 0.030(4) 0.036(3) 0.041(4) -0.001(3) -0.001(3) 0.009(3)
C(2) 0.034(4) 0.030(3) 0.046(4) 0.003(3) -0.004(3) 0.006(3)
C(3) 0.024(3) 0.035(3) 0.049(4) 0.001(2) 0.006(3) 0.010(3)
C(4) 0.027(4) 0.033(3) 0.050(5) 0.003(3) -0.001(3) 0.004(3)
C(5) 0.021(3) 0.039(4) 0.044(4) 0.001(2) 0.004(3) 0.001(3)
C(6) 0.028(3) 0.037(3) 0.042(4) 0.003(3) -0.002(3) 0.011(3)
C(7) 0.030(3) 0.029(3) 0.036(4) -0.003(2) -0.003(3) 0.002(2)
C(8) 0.028(3) 0.032(3) 0.033(3) 0.002(2) -0.001(3) -0.000(2)
C(9) 0.023(3) 0.034(3) 0.039(4) -0.003(2) 0.001(3) 0.001(2)
C(10) 0.031(4) 0.026(3) 0.039(4) -0.000(2) 0.007(3) 0.004(2)
C(11) 0.031(4) 0.041(4) 0.036(4) -0.001(3) 0.001(3) -0.005(3)
C(12) 0.024(3) 0.036(3) 0.041(4) -0.003(2) -0.000(3) 0.003(3)
C(13) 0.035(4) 0.030(3) 0.044(4) 0.008(3) 0.008(3) 0.007(3)
C(14) 0.029(4) 0.034(3) 0.046(4) 0.006(3) 0.001(3) 0.007(3)
C(15) 0.022(3) 0.038(4) 0.043(4) 0.005(2) 0.007(3) 0.004(3)
C(16) 0.024(3) 0.035(3) 0.037(4) 0.009(2) 0.004(3) 0.004(2)
C(17) 0.019(3) 0.035(3) 0.053(4) 0.005(2) 0.002(3) 0.007(3)
C(18) 0.022(3) 0.034(3) 0.045(4) 0.005(2) 0.002(3) 0.008(3)

loop_
_atom_type_symbol
_atom_type_description
_atom_type_scat_dispersion_real
_atom_type_scat_dispersion_imag
_atom_type_scat_source
C C 0.003 0.002
;
International Tables for Crystallography
(1992, Vol. C, Tables 4.2.6.8 and 6.1.1.4)
;
H H 0.000 0.000
;
International Tables for Crystallography
(1992, Vol. C, Table 6.1.1.4)
;
O O 0.011 0.006
;
International Tables for Crystallography
(1992, Vol. C, Tables 4.2.6.8 and 6.1.1.4)
;
S S 0.125 0.123
;
International Tables for Crystallography
(1992, Vol. C, Tables 4.2.6.8 and 6.1.1.4)
;
Ce Ce -0.249 2.633
;
International Tables for Crystallography
(1992, Vol. C, Tables 4.2.6.8 and 6.1.1.4)
;

loop_
_geom_angle_atom_site_label_1
_geom_angle_atom_site_label_2
_geom_angle_atom_site_label_3
_geom_angle
_geom_angle_publ_flag
_geom_angle_site_symmetry_1
_geom_angle_site_symmetry_3
O(6) Ce(1) O(6) 79.76(18) yes . 3_555
O(6) Ce(1) O(18) 72.97(18) yes . .
O(6) Ce(1) O(19) 138.09(19) yes . .
O(6) Ce(1) O(19) 76.5(2) yes . 3_555
O(6) Ce(1) O(20) 140.00(13) yes . .
O(6) Ce(1) O(21) 68.09(17) yes . .
O(6) Ce(1) O(22) 136.70(19) yes . .
O(6) Ce(1) O(22) 81.81(18) yes . 3_555
O(6) Ce(1) O(18) 72.97(18) yes 3_555 .
O(6) Ce(1) O(19) 76.5(2) yes 3_555 .
O(6) Ce(1) O(19) 138.09(19) yes 3_555 3_555
O(6) Ce(1) O(20) 140.00(13) yes 3_555 .
O(6) Ce(1) O(21) 68.09(17) yes 3_555 .
O(6) Ce(1) O(22) 81.81(18) yes 3_555 .
O(6) Ce(1) O(22) 136.70(19) yes 3_555 3_555
O(18) Ce(1) O(19) 67.31(17) yes . .
O(18) Ce(1) O(19) 67.31(17) yes . 3_555
O(18) Ce(1) O(20) 109.0(2) yes . .
O(18) Ce(1) O(21) 128.5(2) yes . .
O(18) Ce(1) O(22) 136.54(14) yes . .
O(18) Ce(1) O(22) 136.54(14) yes . 3_555
O(19) Ce(1) O(19) 99.4(2) yes . 3_555
O(19) Ce(1) O(20) 68.61(19) yes . .
O(19) Ce(1) O(21) 130.26(14) yes . .
O(19) Ce(1) O(22) 72.77(19) yes . .
O(19) Ce(1) O(22) 137.64(19) yes . 3_555
O(19) Ce(1) O(20) 68.61(19) yes 3_555 .
O(19) Ce(1) O(21) 130.26(14) yes 3_555 .
O(19) Ce(1) O(22) 137.64(19) yes 3_555 .
O(19) Ce(1) O(22) 72.77(19) yes 3_555 3_555
O(20) Ce(1) O(21) 122.5(2) yes . .
O(20) Ce(1) O(22) 69.91(19) yes . .
O(20) Ce(1) O(22) 69.91(19) yes . 3_555
O(21) Ce(1) O(22) 68.71(17) yes . .
O(21) Ce(1) O(22) 68.71(17) yes . 3_555
O(22) Ce(1) O(22) 85.46(19) yes . 3_555
O(12) Ce(2) O(13) 68.43(19) yes . .
O(12) Ce(2) O(13) 68.43(19) yes . 3_555
O(12) Ce(2) O(14) 87.8(4) yes . .
O(12) Ce(2) O(15) 138.5(2) yes . .
O(12) Ce(2) O(15) 138.5(2) yes . 3_555
O(12) Ce(2) O(16) 140.0(3) yes . .
O(12) Ce(2) O(17) 78.5(2) yes . .
O(12) Ce(2) O(17) 78.5(2) yes . 3_555
O(13) Ce(2) O(13) 119.7(2) yes . 3_555
O(13) Ce(2) O(14) 69.2(2) yes . .
O(13) Ce(2) O(15) 133.7(2) yes . .
O(13) Ce(2) O(15) 70.2(2) yes . 3_555
O(13) Ce(2) O(16) 120.10(16) yes . .
O(13) Ce(2) O(17) 69.5(2) yes . .
O(13) Ce(2) O(17) 136.3(2) yes . 3_555
O(13) Ce(2) O(14) 69.2(2) yes 3_555 .
O(13) Ce(2) O(15) 70.2(2) yes 3_555 .
O(13) Ce(2) O(15) 133.7(2) yes 3_555 3_555
O(13) Ce(2) O(16) 120.10(16) yes 3_555 .
O(13) Ce(2) O(17) 136.3(2) yes 3_555 .
O(13) Ce(2) O(17) 69.5(2) yes 3_555 3_555
O(14) Ce(2) O(15) 74.8(3) yes . .
O(14) Ce(2) O(15) 74.8(3) yes . 3_555
O(14) Ce(2) O(16) 132.2(4) yes . .
O(14) Ce(2) O(17) 138.58(18) yes . .
O(14) Ce(2) O(17) 138.58(18) yes . 3_555
O(15) Ce(2) O(15) 73.1(3) yes . 3_555
O(15) Ce(2) O(16) 67.3(3) yes . .
O(15) Ce(2) O(17) 137.7(2) yes . .
O(15) Ce(2) O(17) 90.0(2) yes . 3_555
O(15) Ce(2) O(16) 67.3(3) yes 3_555 .
O(15) Ce(2) O(17) 90.0(2) yes 3_555 .
O(15) Ce(2) O(17) 137.7(2) yes 3_555 3_555
O(16) Ce(2) O(17) 70.4(2) yes . .
O(16) Ce(2) O(17) 70.4(2) yes . 3_555
O(17) Ce(2) O(17) 76.8(2) yes . 3_555
C(3) S(3) C(15) 105.0(3) yes . .
O(4) S(4) O(5) 114.0(3) yes . .
O(4) S(4) O(6) 111.0(3) yes . .
O(4) S(4) C(7) 107.7(3) yes . .
O(5) S(4) O(6) 111.3(3) yes . .
O(5) S(4) C(7) 106.0(3) yes . .
O(6) S(4) C(7) 106.3(3) yes . .
O(10) S(5) O(11) 115.6(4) yes . .
O(10) S(5) O(17) 113.1(4) yes . .
O(10) S(5) C(13) 106.1(3) yes . .
O(11) S(5) O(17) 109.4(4) yes . .
O(11) S(5) C(13) 106.4(3) yes . .
O(17) S(5) C(13) 105.4(3) yes . .
O(7) S(6) O(8) 112.3(3) yes . .
O(7) S(6) O(9) 113.5(3) yes . .
O(7) S(6) C(1) 108.3(3) yes . .
O(8) S(6) O(9) 109.9(3) yes . .
O(8) S(6) C(1) 106.2(3) yes . .
O(9) S(6) C(1) 106.2(3) yes . .
C(5) S(7) C(11) 100.8(3) yes . .
C(9) S(8) C(18) 103.7(3) yes . 5_666
Ce(1) O(6) S(4) 147.6(3) yes . .
Ce(2) O(17) S(5) 159.7(4) yes . .
S(6) C(1) C(2) 120.4(6) yes . .
S(6) C(1) C(6) 118.1(5) yes . .
C(2) C(1) C(6) 121.3(7) yes . .
C(1) C(2) C(3) 118.6(7) yes . .
S(3) C(3) C(2) 126.1(6) yes . .
S(3) C(3) C(4) 113.6(5) yes . .
C(2) C(3) C(4) 120.3(7) yes . .
O(2) C(4) C(3) 122.3(7) yes . .
O(2) C(4) C(5) 117.3(7) yes . .
C(3) C(4) C(5) 120.4(7) yes . .
S(7) C(5) C(4) 116.2(6) yes . .
S(7) C(5) C(6) 123.9(6) yes . .
C(4) C(5) C(6) 119.8(7) yes . .
C(1) C(6) C(5) 119.5(7) yes . .
S(4) C(7) C(8) 120.6(5) yes . .
S(4) C(7) C(12) 117.7(5) yes . .
C(8) C(7) C(12) 121.6(6) yes . .
C(7) C(8) C(9) 119.6(6) yes . .
S(8) C(9) C(8) 117.6(5) yes . .
S(8) C(9) C(10) 122.3(5) yes . .
C(8) C(9) C(10) 120.0(6) yes . .
O(1) C(10) C(9) 118.1(6) yes . .
O(1) C(10) C(11) 122.7(6) yes . .
C(9) C(10) C(11) 119.2(6) yes . .
S(7) C(11) C(10) 119.9(6) yes . .
S(7) C(11) C(12) 119.1(6) yes . .
C(10) C(11) C(12) 121.0(7) yes . .
C(7) C(12) C(11) 118.3(7) yes . .
S(5) C(13) C(14) 121.1(6) yes . .
S(5) C(13) C(17) 118.9(5) yes . .
C(14) C(13) C(17) 120.0(7) yes . .
C(13) C(14) C(15) 120.9(7) yes . .
S(3) C(15) C(14) 122.5(6) yes . .
S(3) C(15) C(16) 116.6(5) yes . .
C(14) C(15) C(16) 120.4(7) yes . .
O(3) C(16) C(15) 123.2(6) yes . .
O(3) C(16) C(18) 117.6(6) yes . .
C(15) C(16) C(18) 119.1(6) yes . .
C(13) C(17) C(18) 120.1(7) yes . .
S(8) C(18) C(16) 123.2(5) yes 5_666 .
S(8) C(18) C(17) 117.2(5) yes 5_666 .
C(16) C(18) C(17) 119.4(7) yes . .
C(10) O(1) H(7) 109.5 no . .
C(4) O(2) H(8) 109.5 no . .
C(16) O(3) H(9) 109.5 no . .
C(1) C(2) H(1) 120.7 no . .
C(3) C(2) H(1) 120.7 no . .
C(1) C(6) H(2) 120.2 no . .
C(5) C(6) H(2) 120.2 no . .
C(7) C(8) H(3) 120.2 no . .
C(9) C(8) H(3) 120.2 no . .
C(7) C(12) H(4) 120.8 no . .
C(11) C(12) H(4) 120.8 no . .
C(13) C(14) H(5) 119.6 no . .
C(15) C(14) H(5) 119.5 no . .
C(13) C(17) H(6) 119.9 no . .
C(18) C(17) H(6) 120.0 no . .

loop_
_geom_bond_atom_site_label_1
_geom_bond_atom_site_label_2
_geom_bond_distance
_geom_bond_publ_flag
_geom_bond_site_symmetry_2
Ce(1) O(6) 2.471(5) yes .
Ce(1) O(6) 2.471(5) yes 3_555
Ce(1) O(18) 2.548(8) yes .
Ce(1) O(19) 2.544(6) yes .
Ce(1) O(19) 2.544(6) yes 3_555
Ce(1) O(20) 2.631(9) yes .
Ce(1) O(21) 2.588(7) yes .
Ce(1) O(22) 2.502(5) yes .
Ce(1) O(22) 2.502(5) yes 3_555
Ce(2) O(12) 2.516(9) yes .
Ce(2) O(13) 2.568(6) yes .
Ce(2) O(13) 2.568(6) yes 3_555
Ce(2) O(14) 2.550(13) yes .
Ce(2) O(15) 2.501(10) yes .
Ce(2) O(15) 2.501(10) yes 3_555
Ce(2) O(16) 2.574(12) yes .
Ce(2) O(17) 2.445(6) yes .
Ce(2) O(17) 2.445(6) yes 3_555
S(3) C(3) 1.776(7) yes .
S(3) C(15) 1.776(8) yes .
S(4) O(4) 1.437(5) yes .
S(4) O(5) 1.452(5) yes .
S(4) O(6) 1.460(5) yes .
S(4) C(7) 1.763(7) yes .
S(5) O(10) 1.434(7) yes .
S(5) O(11) 1.439(6) yes .
S(5) O(17) 1.454(7) yes .
S(5) C(13) 1.765(7) yes .
S(6) O(7) 1.438(6) yes .
S(6) O(8) 1.469(5) yes .
S(6) O(9) 1.458(6) yes .
S(6) C(1) 1.773(8) yes .
S(7) C(5) 1.771(8) yes .
S(7) C(11) 1.760(8) yes .
S(8) C(9) 1.773(7) yes .
S(8) C(18) 1.770(8) yes 5_666
O(1) C(10) 1.350(9) yes .
O(2) C(4) 1.368(9) yes .
O(3) C(16) 1.353(9) yes .
O(26A) O(26B) 1.07(3) yes .
C(1) C(2) 1.409(11) yes .
C(1) C(6) 1.387(11) yes .
C(2) C(3) 1.378(11) yes .
C(3) C(4) 1.410(11) yes .
C(4) C(5) 1.386(11) yes .
C(5) C(6) 1.392(11) yes .
C(7) C(8) 1.380(10) yes .
C(7) C(12) 1.388(10) yes .
C(8) C(9) 1.401(10) yes .
C(9) C(10) 1.389(10) yes .
C(10) C(11) 1.404(11) yes .
C(11) C(12) 1.397(11) yes .
C(13) C(14) 1.376(11) yes .
C(13) C(17) 1.390(11) yes .
C(14) C(15) 1.361(10) yes .
C(15) C(16) 1.408(11) yes .
C(16) C(18) 1.397(10) yes .
C(17) C(18) 1.397(10) yes .
O(1) H(7) 0.840 no .
O(2) H(8) 0.840 no .
O(3) H(9) 0.840 no .
C(2) H(1) 0.950 no .
C(6) H(2) 0.950 no .
C(8) H(3) 0.950 no .
C(12) H(4) 0.950 no .
C(14) H(5) 0.950 no .
C(17) H(6) 0.950 no .

loop_
_geom_contact_atom_site_label_1
_geom_contact_atom_site_label_2
_geom_contact_distance
_geom_contact_site_symmetry_2
S(4) O(22) 3.542(6) 6_556
S(5) O(24) 3.570(10) .
S(7) S(8) 3.457(2) 8_456
S(7) O(23) 3.395(6) 7_656
S(7) O(26A) 3.430(17) .
S(8) S(7) 3.457(2) 8_556
S(8) O(26A) 3.563(17) 8_556
O(1) O(2) 3.502(8) 8_556
O(1) O(23) 2.780(8) 7_656
O(1) O(27) 2.960(17) 8_556
O(2) O(1) 3.502(8) 8_456
O(2) O(23) 3.426(8) 7_656
O(2) O(26A) 3.334(17) .
O(2) O(27) 3.541(17) .
O(2) C(8) 3.554(9) 8_456
O(2) C(9) 3.109(9) 8_456
O(2) C(10) 3.152(9) 8_456
O(4) O(8) 3.336(8) 8_556
O(4) O(10) 3.500(9) 8_556
O(4) O(12) 3.058(7) 6_556
O(4) O(13) 2.932(9) 8_556
O(4) O(22) 3.317(8) 6_556
O(4) C(1) 3.573(9) 8_556
O(4) C(2) 3.474(9) 8_556
O(5) O(10) 3.092(9) 1_655
O(5) O(21) 3.145(7) 6_556
O(5) O(22) 2.713(8) 6_556
O(6) O(10) 3.303(9) 8_556
O(6) O(12) 3.340(10) 6_556
O(7) O(23) 2.809(8) 3_555
O(8) O(4) 3.336(8) 8_456
O(9) O(30) 2.98(2) 3_555
O(10) O(4) 3.500(9) 8_456
O(10) O(5) 3.092(9) 1_455
O(10) O(6) 3.303(9) 8_456
O(10) O(21) 2.871(7) 6_456
O(11) O(18) 3.152(8) 1_455
O(11) O(19) 2.787(8) 3_455
O(11) O(24) 2.843(10) .
O(12) O(4) 3.058(7) 6_456
O(12) O(4) 3.058(7) 8_456
O(12) O(6) 3.340(10) 6_456
O(12) O(6) 3.340(10) 8_456
O(12) O(21) 3.442(13) 6_456
O(13) O(4) 2.932(9) 8_456
O(13) O(23) 3.544(9) 3_555
O(14) O(29) 2.76(3) .
O(15) O(23) 2.690(12) .
O(15) O(27) 2.893(19) 2_544
O(15) O(28) 2.99(2) .
O(16) O(24) 2.791(18) .
O(16) O(27) 3.320(16) 2_544
O(16) O(27) 3.320(16) 4_564
O(17) O(24) 3.151(14) .
O(18) O(11) 3.152(8) 1_655
O(18) O(11) 3.152(8) 3_655
O(18) O(21) 3.266(10) 6_556
O(18) O(24) 3.462(15) 1_655
O(19) O(11) 2.787(8) 3_655
O(20) O(25) 2.88(2) 6_555
O(21) O(5) 3.145(7) 6_456
O(21) O(5) 3.145(7) 8_456
O(21) O(10) 2.871(7) 6_556
O(21) O(10) 2.871(7) 8_556
O(21) O(12) 3.442(13) 6_556
O(21) O(18) 3.266(10) 6_456
O(22) S(4) 3.542(6) 6_456
O(22) O(4) 3.317(8) 6_456
O(22) O(5) 2.713(8) 6_456
O(23) S(7) 3.395(6) 7_646
O(23) O(1) 2.780(8) 7_646
O(23) O(2) 3.426(8) 7_646
O(23) O(7) 2.809(8) 3_555
O(23) O(13) 3.544(9) 3_555
O(23) O(15) 2.690(12) .
O(23) O(26A) 2.878(16) 7_646
O(23) O(26B) 2.75(3) 7_646
O(24) S(5) 3.570(10) .
O(24) S(5) 3.570(10) 3_555
O(24) O(11) 2.843(10) .
O(24) O(11) 2.843(10) 3_555
O(24) O(16) 2.791(18) .
O(24) O(17) 3.151(14) .
O(24) O(17) 3.151(14) 3_555
O(24) O(18) 3.462(15) 1_455
O(24) O(25) 2.64(2) 6_455
O(25) O(20) 2.88(2) 6_455
O(25) O(24) 2.64(2) 6_555
O(25) O(28) 3.23(3) .
O(25) O(30) 2.74(2) 6_455
O(25) O(30) 2.74(2) 8_455
O(26A) S(7) 3.430(17) .
O(26A) S(8) 3.563(17) 8_456
O(26A) O(2) 3.334(17) .
O(26A) O(23) 2.878(16) 7_656
O(26A) O(27) 2.40(2) .
O(26A) O(30) 2.98(2) 2_655
O(26B) O(23) 2.75(3) 7_656
O(26B) O(27) 2.91(3) .
O(26B) O(28) 2.86(3) 5_666
O(26B) O(29) 3.56(3) 5_666
O(26B) O(30) 2.56(3) 2_655
O(27) O(1) 2.960(17) 8_456
O(27) O(2) 3.541(17) .
O(27) O(15) 2.893(19) 2_555
O(27) O(16) 3.320(16) 2_555
O(27) O(26A) 2.40(2) .
O(27) O(26B) 2.91(3) .
O(27) C(17) 3.412(18) 4_565
O(28) O(15) 2.99(2) .
O(28) O(15) 2.99(2) 3_555
O(28) O(25) 3.23(3) .
O(28) O(26B) 2.86(3) 5_666
O(28) O(26B) 2.86(3) 7_646
O(28) O(29) 2.65(4) .
O(29) O(14) 2.76(3) .
O(29) O(26B) 3.56(3) 5_666
O(29) O(26B) 3.56(3) 7_646
O(29) O(28) 2.65(4) .
O(30) O(9) 2.98(2) 3_555
O(30) O(25) 2.74(2) 6_555
O(30) O(26A) 2.98(2) 2_644
O(30) O(26B) 2.56(3) 2_644
C(1) O(4) 3.573(9) 8_456
C(2) O(4) 3.474(9) 8_456
C(8) O(2) 3.554(9) 8_556
C(9) O(2) 3.109(9) 8_556
C(10) O(2) 3.152(9) 8_556
C(17) O(27) 3.412(18) 4_564
C(18) C(18) 3.509(10) 5_566
S(4) H(5) 3.594 8_556
S(5) H(3) 3.406 1_455
S(7) H(3) 3.409 8_456
O(1) H(8) 3.136 8_556
O(3) H(6) 3.457 5_566
O(4) H(5) 2.817 8_556
O(10) H(3) 3.088 1_455
O(10) H(4) 2.774 8_456
O(11) H(3) 3.170 1_455
O(19) H(9) 3.548 7_646
O(23) H(7) 2.063 7_646
O(26A) H(6) 3.256 4_565
O(27) H(6) 2.995 4_565
O(27) H(7) 3.284 8_456
O(27) H(8) 3.461 .
O(30) H(9) 3.395 7_646
C(7) H(5) 3.443 8_556
C(9) H(8) 3.191 8_556
C(10) H(8) 2.864 8_556
C(11) H(8) 3.222 8_556
C(12) H(5) 2.804 8_556
C(13) H(3) 3.545 1_455
C(14) H(4) 3.091 8_456
H(3) S(5) 3.406 1_655
H(3) S(7) 3.409 8_556
H(3) O(10) 3.088 1_655
H(3) O(11) 3.170 1_655
H(3) C(13) 3.545 1_655
H(3) H(4) 3.400 8_556
H(4) O(10) 2.774 8_556
H(4) C(14) 3.091 8_556
H(4) H(3) 3.400 8_456
H(4) H(5) 2.301 8_556
H(5) S(4) 3.594 8_456
H(5) O(4) 2.817 8_456
H(5) C(7) 3.443 8_456
H(5) C(12) 2.804 8_456
H(5) H(4) 2.301 8_456
H(6) O(3) 3.457 5_566
H(6) O(26A) 3.256 4_564
H(6) O(27) 2.995 4_564
H(7) O(23) 2.063 7_656
H(7) O(27) 3.284 8_556
H(7) H(8) 3.401 8_556
H(8) O(1) 3.136 8_456
H(8) O(27) 3.461 .
H(8) C(9) 3.191 8_456
H(8) C(10) 2.864 8_456
H(8) C(11) 3.222 8_456
H(8) H(7) 3.401 8_456
H(9) O(19) 3.548 7_656
H(9) O(30) 3.395 7_656

loop_
_geom_torsion_atom_site_label_1
_geom_torsion_atom_site_label_2
_geom_torsion_atom_site_label_3
_geom_torsion_atom_site_label_4
_geom_torsion
_geom_torsion_site_symmetry_1
_geom_torsion_site_symmetry_3
_geom_torsion_site_symmetry_4
O(6) Ce(1) O(6) S(4) -101.6(6) . 3_555 3_555
O(6) Ce(1) O(6) S(4) 101.6(6) 3_555 . .
O(18) Ce(1) O(6) S(4) 26.4(5) . . .
O(19) Ce(1) O(6) S(4) 45.5(7) . . .
O(19) Ce(1) O(6) S(4) -43.6(6) 3_555 . .
O(20) Ce(1) O(6) S(4) -73.1(7) . . .
O(21) Ce(1) O(6) S(4) 172.0(6) . . .
O(22) Ce(1) O(6) S(4) 167.9(5) . . .
O(22) Ce(1) O(6) S(4) -117.8(6) 3_555 . .
O(18) Ce(1) O(6) S(4) -26.4(5) . 3_555 3_555
O(19) Ce(1) O(6) S(4) 43.6(6) . 3_555 3_555
O(19) Ce(1) O(6) S(4) -45.5(7) 3_555 3_555 3_555
O(20) Ce(1) O(6) S(4) 73.1(7) . 3_555 3_555
O(21) Ce(1) O(6) S(4) -172.0(6) . 3_555 3_555
O(22) Ce(1) O(6) S(4) 117.8(6) . 3_555 3_555
O(22) Ce(1) O(6) S(4) -167.9(5) 3_555 3_555 3_555
O(12) Ce(2) O(17) S(5) 17.6(11) . . .
O(12) Ce(2) O(17) S(5) -17.6(11) . 3_555 3_555
O(13) Ce(2) O(17) S(5) -53.5(11) . . .
O(13) Ce(2) O(17) S(5) -58.5(12) . 3_555 3_555
O(13) Ce(2) O(17) S(5) 58.5(12) 3_555 . .
O(13) Ce(2) O(17) S(5) 53.5(11) 3_555 3_555 3_555
O(14) Ce(2) O(17) S(5) -55.6(13) . . .
O(14) Ce(2) O(17) S(5) 55.6(13) . 3_555 3_555
O(15) Ce(2) O(17) S(5) 173.4(10) . . .
O(15) Ce(2) O(17) S(5) 122.2(11) . 3_555 3_555
O(15) Ce(2) O(17) S(5) -122.2(11) 3_555 . .
O(15) Ce(2) O(17) S(5) -173.4(10) 3_555 3_555 3_555
O(16) Ce(2) O(17) S(5) 172.0(12) . . .
O(16) Ce(2) O(17) S(5) -172.0(12) . 3_555 3_555
O(17) Ce(2) O(17) S(5) -98.4(11) . 3_555 3_555
O(17) Ce(2) O(17) S(5) 98.4(11) 3_555 . .
C(3) S(3) C(15) C(14) 65.3(7) . . .
C(3) S(3) C(15) C(16) -122.8(6) . . .
C(15) S(3) C(3) C(2) 23.1(8) . . .
C(15) S(3) C(3) C(4) -157.3(6) . . .
O(4) S(4) O(6) Ce(1) -156.0(5) . . .
O(4) S(4) C(7) C(8) 116.0(6) . . .
O(4) S(4) C(7) C(12) -66.5(7) . . .
O(5) S(4) O(6) Ce(1) -27.8(7) . . .
O(5) S(4) C(7) C(8) -6.4(7) . . .
O(5) S(4) C(7) C(12) 171.1(6) . . .
O(6) S(4) C(7) C(8) -124.9(6) . . .
O(6) S(4) C(7) C(12) 52.5(7) . . .
C(7) S(4) O(6) Ce(1) 87.2(6) . . .
O(10) S(5) O(17) Ce(2) -19.4(13) . . .
O(10) S(5) C(13) C(14) 18.5(8) . . .
O(10) S(5) C(13) C(17) -163.0(6) . . .
O(11) S(5) O(17) Ce(2) -149.8(10) . . .
O(11) S(5) C(13) C(14) 142.2(7) . . .
O(11) S(5) C(13) C(17) -39.3(7) . . .
O(17) S(5) C(13) C(14) -101.6(7) . . .
O(17) S(5) C(13) C(17) 76.8(7) . . .
C(13) S(5) O(17) Ce(2) 96.2(11) . . .
O(7) S(6) C(1) C(2) 38.9(7) . . .
O(7) S(6) C(1) C(6) -146.5(6) . . .
O(8) S(6) C(1) C(2) -81.9(7) . . .
O(8) S(6) C(1) C(6) 92.7(6) . . .
O(9) S(6) C(1) C(2) 161.1(6) . . .
O(9) S(6) C(1) C(6) -24.3(7) . . .
C(5) S(7) C(11) C(10) 85.0(7) . . .
C(5) S(7) C(11) C(12) -96.1(7) . . .
C(11) S(7) C(5) C(4) -171.0(6) . . .
C(11) S(7) C(5) C(6) 12.4(7) . . .
C(9) S(8) C(18) C(16) -45.3(7) . 5_666 5_666
C(9) S(8) C(18) C(17) 140.0(6) . 5_666 5_666
C(18) S(8) C(9) C(8) 136.7(6) 5_666 . .
C(18) S(8) C(9) C(10) -45.3(7) 5_666 . .
S(6) C(1) C(2) C(3) 176.3(6) . . .
S(6) C(1) C(6) C(5) -177.5(5) . . .
C(2) C(1) C(6) C(5) -3.0(11) . . .
C(6) C(1) C(2) C(3) 1.9(11) . . .
C(1) C(2) C(3) S(3) -179.5(6) . . .
C(1) C(2) C(3) C(4) 0.9(11) . . .
S(3) C(3) C(4) O(2) -2.7(10) . . .
S(3) C(3) C(4) C(5) 177.7(6) . . .
C(2) C(3) C(4) O(2) 176.9(7) . . .
C(2) C(3) C(4) C(5) -2.6(11) . . .
O(2) C(4) C(5) S(7) 5.3(9) . . .
O(2) C(4) C(5) C(6) -178.0(6) . . .
C(3) C(4) C(5) S(7) -175.2(6) . . .
C(3) C(4) C(5) C(6) 1.6(11) . . .
S(7) C(5) C(6) C(1) 177.7(6) . . .
C(4) C(5) C(6) C(1) 1.2(11) . . .
S(4) C(7) C(8) C(9) -178.2(5) . . .
S(4) C(7) C(12) C(11) 177.5(6) . . .
C(8) C(7) C(12) C(11) -5.1(11) . . .
C(12) C(7) C(8) C(9) 4.4(11) . . .
C(7) C(8) C(9) S(8) 177.9(5) . . .
C(7) C(8) C(9) C(10) -0.2(8) . . .
S(8) C(9) C(10) O(1) -0.7(10) . . .
S(8) C(9) C(10) C(11) 178.8(6) . . .
C(8) C(9) C(10) O(1) 177.3(6) . . .
C(8) C(9) C(10) C(11) -3.2(11) . . .
O(1) C(10) C(11) S(7) 0.8(11) . . .
O(1) C(10) C(11) C(12) -178.1(7) . . .
C(9) C(10) C(11) S(7) -178.6(6) . . .
C(9) C(10) C(11) C(12) 2.5(12) . . .
S(7) C(11) C(12) C(7) -177.3(6) . . .
C(10) C(11) C(12) C(7) 1.6(12) . . .
S(5) C(13) C(14) C(15) -179.2(6) . . .
S(5) C(13) C(17) C(18) -178.8(6) . . .
C(14) C(13) C(17) C(18) -0.4(9) . . .
C(17) C(13) C(14) C(15) 2.4(12) . . .
C(13) C(14) C(15) S(3) 169.8(6) . . .
C(13) C(14) C(15) C(16) -1.8(12) . . .
S(3) C(15) C(16) O(3) 7.0(10) . . .
S(3) C(15) C(16) C(18) -172.9(5) . . .
C(14) C(15) C(16) O(3) 179.1(7) . . .
C(14) C(15) C(16) C(18) -0.9(11) . . .
O(3) C(16) C(18) S(8) -2.4(10) . . 5_666
O(3) C(16) C(18) C(17) -177.1(6) . . .
C(15) C(16) C(18) S(8) 177.5(5) . . 5_666
C(15) C(16) C(18) C(17) 2.8(11) . . .
C(13) C(17) C(18) S(8) -177.2(6) . . 5_666
C(13) C(17) C(18) C(16) -2.2(11) . . .
